data_7021274
loop_
_publ_author_name
'Fuchter, Matthew J.'
'Judge, Dilraj K.'
'Weimar, Marko'
'White, Andrew J. P.'

_publ_section_title
;
 Stoichiometric C-H arylation of tricarbonyl(arene)chromium complexes
 bearing pyridine directing groups.
;
_journal_issue 16
_journal_name_full 'Dalton transactions (Cambridge, England : 2003)'
_journal_page_first 5615
_journal_page_last 5618
_journal_paper_doi 10.1039/c3dt50187f
_journal_volume 42
_journal_year 2013
_chemical_formula_moiety 'C19 H13 Cl Cr N2 O3 Pd'
_chemical_formula_sum 'C19 H13 Cl Cr N2 O3 Pd'
_chemical_formula_weight 511.16
_chemical_name_systematic
;
?
;
_space_group_IT_number 15
_symmetry_cell_setting monoclinic
_symmetry_space_group_name_Hall '-C 2yc'
_symmetry_space_group_name_H-M 'C 1 2/c 1'
_atom_sites_solution_hydrogens geom
_atom_sites_solution_primary direct
_atom_sites_solution_secondary difmap
_audit_creation_method SHELXL-97
_cell_angle_alpha 90.00
_cell_angle_beta 104.3242(18)
_cell_angle_gamma 90.00
_cell_formula_units_Z 8
_cell_length_a 26.7584(5)
_cell_length_b 13.0677(2)
_cell_length_c 11.01544(19)
_cell_measurement_reflns_used 12971
_cell_measurement_temperature 173(2)
_cell_measurement_theta_max 32.9614
_cell_measurement_theta_min 3.0594
_cell_volume 3732.03(11)
_computing_cell_refinement 'CrysAlis RED, Oxford Diffraction Ltd'
_computing_data_collection 'CrysAlis CCD, Oxford Diffraction Ltd'
_computing_data_reduction 'CrysAlis RED, Oxford Diffraction Ltd'
_computing_molecular_graphics 'Bruker SHELXTL'
_computing_publication_material 'Bruker SHELXTL'
_computing_structure_refinement 'SHELXL-97 (Sheldrick, 1997)'
_computing_structure_solution 'SHELXS-97 (Sheldrick, 1990)'
_diffrn_ambient_temperature 173(2)
_diffrn_detector_area_resol_mean 15.9825
_diffrn_measured_fraction_theta_full 0.994
_diffrn_measured_fraction_theta_max 0.902
_diffrn_measurement_device_type 'OD Xcalibur 3'
_diffrn_measurement_method 'omega scans'
_diffrn_radiation_monochromator graphite
_diffrn_radiation_source 'Enhance (Mo) X-ray Source'
_diffrn_radiation_type MoK\a
_diffrn_radiation_wavelength 0.71073
_diffrn_reflns_av_R_equivalents 0.0208
_diffrn_reflns_av_sigmaI/netI 0.0281
_diffrn_reflns_limit_h_max 40
_diffrn_reflns_limit_h_min -40
_diffrn_reflns_limit_k_max 19
_diffrn_reflns_limit_k_min -19
_diffrn_reflns_limit_l_max 16
_diffrn_reflns_limit_l_min -16
_diffrn_reflns_number 22135
_diffrn_reflns_theta_full 31.00
_diffrn_reflns_theta_max 33.03
_diffrn_reflns_theta_min 3.07
_diffrn_standards_number 0
_exptl_absorpt_coefficient_mu 1.711
_exptl_absorpt_correction_T_max 0.839
_exptl_absorpt_correction_T_min 0.630
_exptl_absorpt_correction_type analytical
_exptl_absorpt_process_details
;
CrysAlisPro, Oxford Diffraction Ltd.,
Version 1.171.33.48 (release 15-09-2009 CrysAlis171 .NET)
(compiled Sep 15 2009,11:49:04)
Analytical numeric absorption correction using a multifaceted crystal
model based on expressions derived by R.C. Clark & J.S. Reid.
(Clark, R. C. & Reid, J. S. (1995). Acta Cryst. A51, 887-897)
;
_exptl_crystal_colour Orange
_exptl_crystal_density_diffrn 1.820
_exptl_crystal_density_method 'not measured'
_exptl_crystal_description 'blocky needles'
_exptl_crystal_F_000 2016
_exptl_crystal_size_max 0.50
_exptl_crystal_size_mid 0.18
_exptl_crystal_size_min 0.13
_refine_diff_density_max 0.563
_refine_diff_density_min -0.576
_refine_diff_density_rms 0.069
_refine_ls_extinction_method none
_refine_ls_goodness_of_fit_ref 0.976
_refine_ls_hydrogen_treatment constr
_refine_ls_matrix_type full
_refine_ls_number_parameters 244
_refine_ls_number_reflns 6366
_refine_ls_number_restraints 0
_refine_ls_restrained_S_all 0.976
_refine_ls_R_factor_all 0.0316
_refine_ls_R_factor_gt 0.0213
_refine_ls_shift/su_max 0.002
_refine_ls_shift/su_mean 0.000
_refine_ls_structure_factor_coef Fsqd
_refine_ls_weighting_details 'calc w=1/[\s^2^(Fo^2^)+(0.0257P)^2^+0.0000P] where P=(Fo^2^+2Fc^2^)/3'
_refine_ls_weighting_scheme calc
_refine_ls_wR_factor_gt 0.0486
_refine_ls_wR_factor_ref 0.0499
_reflns_number_gt 5064
_reflns_number_total 6366
_reflns_threshold_expression >2sigma(I)
_cod_data_source_file c3dt50187f.txt
_cod_data_source_block Pd(3)Cl(py)
_cod_depositor_comments
;
The following automatic conversions were performed:

'_symmetry_cell_setting' value 'Monoclinic' changed to 'monoclinic'
according to /home/saulius/struct/CIF-dictionaries/cif_core.dic
dictionary named 'cif_core.dic' version 2.4.2 from 2011-04-26.

Automatic conversion script
Id: cif_fix_values 1891 2012-01-12 08:04:46Z andrius 
;
_cod_original_sg_symbol_H-M C2/c
_cod_database_code 7021274

loop_
_symmetry_equiv_pos_as_xyz
'x, y, z'
'-x, y, -z+1/2'
'x+1/2, y+1/2, z'
'-x+1/2, y+1/2, -z+1/2'
'-x, -y, -z'
'x, -y, z-1/2'
'-x+1/2, -y+1/2, -z'
'x+1/2, -y+1/2, z-1/2'

loop_
_atom_site_label
_atom_site_type_symbol
_atom_site_fract_x
_atom_site_fract_y
_atom_site_fract_z
_atom_site_U_iso_or_equiv
_atom_site_adp_type
_atom_site_occupancy
_atom_site_symmetry_multiplicity
_atom_site_calc_flag
_atom_site_refinement_flags
Pd1 Pd 0.084282(4) 0.214508(8) 0.815797(9) 0.01935(3) Uani 1 1 d .
Cr1 Cr 0.208216(9) 0.128532(19) 0.73440(2) 0.02163(5) Uani 1 1 d .
Cl1 Cl 0.040665(16) 0.25585(3) 0.97457(4) 0.02973(8) Uani 1 1 d .
N1 N 0.07594(4) 0.06046(9) 0.82350(10) 0.0191(2) Uani 1 1 d .
C2 C 0.04862(5) 0.01171(12) 0.89311(14) 0.0232(3) Uani 1 1 d .
H2A H 0.0321 0.0508 0.9447 0.028 Uiso 1 1 calc R
C3 C 0.04375(6) -0.09314(13) 0.89195(14) 0.0275(3) Uani 1 1 d .
H3A H 0.0246 -0.1258 0.9429 0.033 Uiso 1 1 calc R
C4 C 0.06703(6) -0.15024(13) 0.81586(15) 0.0297(3) Uani 1 1 d .
H4A H 0.0637 -0.2226 0.8129 0.036 Uiso 1 1 calc R
C5 C 0.09527(5) -0.10096(12) 0.74405(14) 0.0253(3) Uani 1 1 d .
H5A H 0.1114 -0.1391 0.6909 0.030 Uiso 1 1 calc R
C6 C 0.09978(5) 0.00422(12) 0.75021(13) 0.0200(3) Uani 1 1 d .
C7 C 0.12797(5) 0.06760(12) 0.67897(12) 0.0212(3) Uani 1 1 d .
C8 C 0.15752(6) 0.02586(13) 0.60081(13) 0.0261(3) Uani 1 1 d .
H8A H 0.1608 -0.0462 0.5945 0.031 Uiso 1 1 calc R
C9 C 0.18209(6) 0.09170(14) 0.53243(13) 0.0305(4) Uani 1 1 d .
H9A H 0.2005 0.0644 0.4762 0.037 Uiso 1 1 calc R
C10 C 0.17921(6) 0.19686(14) 0.54795(14) 0.0313(4) Uani 1 1 d .
H10A H 0.1969 0.2410 0.5041 0.038 Uiso 1 1 calc R
C11 C 0.15060(6) 0.23987(13) 0.62724(14) 0.0270(3) Uani 1 1 d .
H11A H 0.1492 0.3120 0.6361 0.032 Uiso 1 1 calc R
C12 C 0.12402(5) 0.17513(12) 0.69358(13) 0.0214(3) Uani 1 1 d .
C13 C 0.25079(6) 0.01938(14) 0.79069(16) 0.0322(4) Uani 1 1 d .
O13 O 0.27796(5) -0.04749(11) 0.83153(14) 0.0538(4) Uani 1 1 d .
C14 C 0.26614(6) 0.20754(13) 0.74577(14) 0.0279(3) Uani 1 1 d .
O14 O 0.30250(5) 0.25584(11) 0.74953(12) 0.0426(3) Uani 1 1 d .
C15 C 0.21062(6) 0.15485(14) 0.89966(14) 0.0319(4) Uani 1 1 d .
O15 O 0.21252(6) 0.16783(13) 1.00423(11) 0.0544(4) Uani 1 1 d .
N21 N 0.09549(5) 0.36595(10) 0.79369(12) 0.0265(3) Uani 1 1 d .
C22 C 0.13251(7) 0.41762(15) 0.87370(18) 0.0415(4) Uani 1 1 d .
H22A H 0.1536 0.3828 0.9436 0.050 Uiso 1 1 calc R
C23 C 0.14101(9) 0.52022(17) 0.8576(2) 0.0581(6) Uani 1 1 d .
H23A H 0.1676 0.5555 0.9156 0.070 Uiso 1 1 calc R
C24 C 0.11054(9) 0.57094(16) 0.7567(2) 0.0571(6) Uani 1 1 d .
H24A H 0.1161 0.6415 0.7435 0.069 Uiso 1 1 calc R
C25 C 0.07235(9) 0.51867(17) 0.6758(2) 0.0587(6) Uani 1 1 d .
H25A H 0.0507 0.5524 0.6059 0.070 Uiso 1 1 calc R
C26 C 0.06543(7) 0.41620(15) 0.69660(19) 0.0440(5) Uani 1 1 d .
H26A H 0.0386 0.3801 0.6404 0.053 Uiso 1 1 calc R

loop_
_atom_site_aniso_label
_atom_site_aniso_U_11
_atom_site_aniso_U_22
_atom_site_aniso_U_33
_atom_site_aniso_U_23
_atom_site_aniso_U_13
_atom_site_aniso_U_12
Pd1 0.02215(6) 0.01574(5) 0.02212(5) -0.00030(4) 0.00922(4) 0.00033(4)
Cr1 0.02146(12) 0.02471(13) 0.02037(11) -0.00155(9) 0.00828(9) -0.00273(9)
Cl1 0.0406(2) 0.02175(19) 0.03345(19) -0.00229(15) 0.02165(16) 0.00049(15)
N1 0.0195(6) 0.0168(6) 0.0209(5) -0.0007(5) 0.0050(4) -0.0001(4)
C2 0.0218(7) 0.0217(8) 0.0277(7) 0.0006(6) 0.0089(5) -0.0008(6)
C3 0.0240(7) 0.0238(8) 0.0357(8) 0.0021(6) 0.0095(6) -0.0034(6)
C4 0.0245(8) 0.0168(8) 0.0465(9) -0.0021(7) 0.0063(7) -0.0022(6)
C5 0.0194(7) 0.0225(8) 0.0324(8) -0.0064(6) 0.0035(6) 0.0011(6)
C6 0.0152(6) 0.0222(8) 0.0213(6) -0.0040(5) 0.0018(5) 0.0006(5)
C7 0.0185(7) 0.0253(8) 0.0194(6) -0.0034(6) 0.0042(5) -0.0009(5)
C8 0.0242(7) 0.0305(9) 0.0235(7) -0.0087(6) 0.0055(6) 0.0009(6)
C9 0.0286(8) 0.0455(11) 0.0190(7) -0.0068(7) 0.0091(6) 0.0020(7)
C10 0.0289(8) 0.0449(12) 0.0221(7) 0.0069(7) 0.0100(6) 0.0005(7)
C11 0.0304(8) 0.0268(9) 0.0260(7) 0.0058(6) 0.0113(6) 0.0014(6)
C12 0.0212(7) 0.0231(8) 0.0209(6) -0.0003(6) 0.0069(5) 0.0010(5)
C13 0.0289(8) 0.0335(10) 0.0341(8) 0.0019(7) 0.0077(7) -0.0043(7)
O13 0.0467(8) 0.0417(9) 0.0709(10) 0.0135(7) 0.0106(7) 0.0127(7)
C14 0.0288(8) 0.0324(9) 0.0251(7) -0.0008(6) 0.0119(6) -0.0021(6)
O14 0.0365(7) 0.0474(8) 0.0494(8) -0.0045(6) 0.0214(6) -0.0152(6)
C15 0.0316(8) 0.0361(10) 0.0304(8) -0.0036(7) 0.0124(7) -0.0161(7)
O15 0.0696(10) 0.0717(11) 0.0267(6) -0.0139(6) 0.0211(6) -0.0411(8)
N21 0.0316(7) 0.0179(7) 0.0340(7) 0.0001(5) 0.0156(5) 0.0002(5)
C22 0.0481(11) 0.0297(10) 0.0469(10) -0.0055(8) 0.0120(8) -0.0090(8)
C23 0.0613(14) 0.0297(11) 0.0868(17) -0.0161(11) 0.0251(13) -0.0166(10)
C24 0.0594(14) 0.0187(10) 0.1059(18) 0.0019(11) 0.0443(13) 0.0001(9)
C25 0.0564(14) 0.0314(12) 0.0902(17) 0.0247(11) 0.0221(12) 0.0090(10)
C26 0.0410(10) 0.0283(10) 0.0603(12) 0.0121(9) 0.0081(9) 0.0023(8)

loop_
_atom_type_symbol
_atom_type_description
_atom_type_scat_dispersion_real
_atom_type_scat_dispersion_imag
_atom_type_scat_source
C C 0.0033 0.0016 'International Tables Vol C Tables 4.2.6.8 and 6.1.1.4'
H H 0.0000 0.0000 'International Tables Vol C Tables 4.2.6.8 and 6.1.1.4'
N N 0.0061 0.0033 'International Tables Vol C Tables 4.2.6.8 and 6.1.1.4'
O O 0.0106 0.0060 'International Tables Vol C Tables 4.2.6.8 and 6.1.1.4'
Cl Cl 0.1484 0.1585 'International Tables Vol C Tables 4.2.6.8 and 6.1.1.4'
Cr Cr 0.3209 0.6236 'International Tables Vol C Tables 4.2.6.8 and 6.1.1.4'
Pd Pd -0.9988 1.0072 'International Tables Vol C Tables 4.2.6.8 and 6.1.1.4'

loop_
_geom_angle_atom_site_label_1
_geom_angle_atom_site_label_2
_geom_angle_atom_site_label_3
_geom_angle
C12 Pd1 N21 92.97(6)
C12 Pd1 N1 81.59(5)
N21 Pd1 N1 174.47(5)
C12 Pd1 Cl1 175.97(4)
N21 Pd1 Cl1 88.90(4)
N1 Pd1 Cl1 96.59(3)
C13 Cr1 C15 86.79(8)
C13 Cr1 C14 88.35(7)
C15 Cr1 C14 90.29(7)
C13 Cr1 C8 88.88(7)
C15 Cr1 C8 130.00(6)
C14 Cr1 C8 139.36(6)
C13 Cr1 C10 132.68(7)
C15 Cr1 C10 140.12(8)
C14 Cr1 C10 86.13(7)
C8 Cr1 C10 66.73(6)
C13 Cr1 C9 100.71(7)
C15 Cr1 C9 163.96(6)
C14 Cr1 C9 103.98(6)
C8 Cr1 C9 37.27(6)
C10 Cr1 C9 36.71(6)
C13 Cr1 C7 106.88(7)
C15 Cr1 C7 97.67(6)
C14 Cr1 C7 163.11(6)
C8 Cr1 C7 37.28(5)
C10 Cr1 C7 78.20(6)
C9 Cr1 C7 66.66(5)
C13 Cr1 C11 167.10(7)
C15 Cr1 C11 104.60(7)
C14 Cr1 C11 97.47(7)
C8 Cr1 C11 79.19(6)
C10 Cr1 C11 37.17(6)
C9 Cr1 C11 66.76(6)
C7 Cr1 C11 66.15(6)
C13 Cr1 C12 141.13(7)
C15 Cr1 C12 86.32(6)
C14 Cr1 C12 129.87(7)
C8 Cr1 C12 67.20(5)
C10 Cr1 C12 66.54(5)
C9 Cr1 C12 78.93(5)
C7 Cr1 C12 36.83(5)
C11 Cr1 C12 36.73(5)
C2 N1 C6 118.90(13)
C2 N1 Pd1 125.10(10)
C6 N1 Pd1 115.99(9)
N1 C2 C3 122.02(14)
C2 C3 C4 119.21(14)
C3 C4 C5 119.25(15)
C6 C5 C4 119.33(14)
N1 C6 C5 121.25(13)
N1 C6 C7 112.93(13)
C5 C6 C7 125.78(13)
C8 C7 C12 121.24(14)
C8 C7 C6 123.04(14)
C12 C7 C6 115.72(12)
C8 C7 Cr1 70.05(8)
C12 C7 Cr1 73.11(8)
C6 C7 Cr1 129.89(9)
C9 C8 C7 119.68(15)
C9 C8 Cr1 72.08(9)
C7 C8 Cr1 72.67(8)
C10 C9 C8 119.38(14)
C10 C9 Cr1 71.01(9)
C8 C9 Cr1 70.64(8)
C9 C10 C11 121.65(15)
C9 C10 Cr1 72.27(9)
C11 C10 Cr1 72.78(9)
C10 C11 C12 119.91(16)
C10 C11 Cr1 70.05(9)
C12 C11 Cr1 73.01(9)
C11 C12 C7 118.06(13)
C11 C12 Pd1 128.14(12)
C7 C12 Pd1 113.68(10)
C11 C12 Cr1 70.26(9)
C7 C12 Cr1 70.07(8)
Pd1 C12 Cr1 127.54(7)
O13 C13 Cr1 176.89(16)
O14 C14 Cr1 177.98(14)
O15 C15 Cr1 177.63(18)
C22 N21 C26 118.67(16)
C22 N21 Pd1 121.51(12)
C26 N21 Pd1 119.82(12)
N21 C22 C23 121.7(2)
C24 C23 C22 119.3(2)
C25 C24 C23 119.1(2)
C24 C25 C26 119.3(2)
N21 C26 C25 122.0(2)

loop_
_geom_bond_atom_site_label_1
_geom_bond_atom_site_label_2
_geom_bond_distance
Pd1 C12 1.9789(14)
Pd1 N21 2.0252(13)
Pd1 N1 2.0295(12)
Pd1 Cl1 2.3922(4)
Cr1 C13 1.8350(18)
Cr1 C15 1.8381(15)
Cr1 C14 1.8407(16)
Cr1 C8 2.1950(15)
Cr1 C10 2.1976(15)
Cr1 C9 2.2137(14)
Cr1 C7 2.2291(14)
Cr1 C11 2.2330(16)
Cr1 C12 2.2689(14)
N1 C2 1.3438(17)
N1 C6 1.3614(17)
C2 C3 1.376(2)
C3 C4 1.380(2)
C4 C5 1.381(2)
C5 C6 1.380(2)
C6 C7 1.471(2)
C7 C8 1.4145(19)
C7 C12 1.421(2)
C8 C9 1.409(2)
C9 C10 1.389(2)
C10 C11 1.413(2)
C11 C12 1.419(2)
C13 O13 1.154(2)
C14 O14 1.1517(19)
C15 O15 1.1529(18)
N21 C22 1.335(2)
N21 C26 1.340(2)
C22 C23 1.379(3)
C23 C24 1.376(3)
C24 C25 1.361(3)
C25 C26 1.378(3)
